data_4120921
loop_
_publ_author_name
'KaKing Yan'
'Juan J. Duchimaza Heredia'
'Arkady Ellern'
'Mark S. Gordon'
'Aaron D. Sadow'

_publ_contact_author_address
;Department of Chemistry
1605 Gilman Hall
Iowa State University
Ames IA 50011    
;
_publ_contact_author_email sadow@iastate.edu
_publ_contact_author_fax +515-294-0105
_publ_contact_author_name 'Aaron D. Sadow'
_publ_contact_author_phone +515-294-8069
_publ_section_title
;
 Lewis Base Mediated \b-Elimination and Lewis Acid Mediated Insertion
 Reactions of Disilazido Zirconium Compounds
;
_journal_name_full 'Journal of the American Chemical Society'
_journal_page_first 15225
_journal_page_last 15237
_journal_paper_doi 10.1021/ja407950e
_journal_volume 135
_journal_year 2013
_chemical_formula_sum 'C36 H26.5 B Br0.5 F18 N O3 S Si2 Zr'
_chemical_formula_weight 1093.31
_chemical_name_common Sad183
_space_group_IT_number 2
_symmetry_cell_setting triclinic
_symmetry_space_group_name_Hall '-P 1'
_symmetry_space_group_name_H-M 'P -1'
_atom_sites_solution_hydrogens geom
_atom_sites_solution_primary direct
_atom_sites_solution_secondary difmap
_audit_creation_method 'APEX2 v2010.3-0'
_cell_angle_alpha 103.640(4)
_cell_angle_beta 108.155(4)
_cell_angle_gamma 99.126(4)
_cell_formula_units_Z 2
_cell_length_a 11.677(3)
_cell_length_b 12.731(3)
_cell_length_c 15.822(4)
_cell_measurement_temperature 173.(2)
_cell_volume 2102.2(9)
_computing_cell_refinement 'SAINT V7.66A (Bruker AXS, 2009)'
_computing_data_collection 'APEX2 Suite (Bruker AXS, 2009)'
_computing_data_reduction 'SAINT V7.66A (Bruker AXS, 2009)'
_computing_molecular_graphics 'XSHELL (Bruker AXS, 2007)'
_computing_publication_material 'APEX2 Suite (Bruker AXS, 2009)'
_computing_structure_refinement 'SHELXL-97 (Sheldrick, 2008)'
_computing_structure_solution 'SHELXS-97 (Sheldrick, 2008)'
_diffrn_ambient_temperature 173.(2)
_diffrn_measured_fraction_theta_full 0.986
_diffrn_measured_fraction_theta_max 0.986
_diffrn_measurement_device_type ' BRUKER APEX2 CCD Diffractometer'
_diffrn_measurement_method '\w scan'
_diffrn_radiation_type MoK\a
_diffrn_radiation_wavelength 0.71073
_diffrn_reflns_av_R_equivalents 0.0324
_diffrn_reflns_av_sigmaI/netI 0.0543
_diffrn_reflns_limit_h_max 15
_diffrn_reflns_limit_h_min -15
_diffrn_reflns_limit_k_max 17
_diffrn_reflns_limit_k_min -17
_diffrn_reflns_limit_l_max 21
_diffrn_reflns_limit_l_min -21
_diffrn_reflns_number 21808
_diffrn_reflns_theta_full 28.44
_diffrn_reflns_theta_max 28.44
_diffrn_reflns_theta_min 1.42
_exptl_absorpt_coefficient_mu 0.961
_exptl_absorpt_correction_T_max 0.94
_exptl_absorpt_correction_T_min 0.85
_exptl_absorpt_correction_type multi-scan
_exptl_absorpt_process_details
;
BRUKER SADABS
;
_exptl_crystal_colour colourless
_exptl_crystal_density_diffrn 1.727
_exptl_crystal_description block
_exptl_crystal_F_000 1084
_exptl_crystal_size_max 0.18
_exptl_crystal_size_mid 0.09
_exptl_crystal_size_min 0.06
_refine_diff_density_max 0.843
_refine_diff_density_min -0.610
_refine_ls_extinction_method none
_refine_ls_goodness_of_fit_ref 1.020
_refine_ls_hydrogen_treatment mixed
_refine_ls_matrix_type full
_refine_ls_number_parameters 587
_refine_ls_number_reflns 10431
_refine_ls_number_restraints 0
_refine_ls_restrained_S_all 1.020
_refine_ls_R_factor_all 0.0718
_refine_ls_R_factor_gt 0.0435
_refine_ls_shift/su_max 0.002
_refine_ls_shift/su_mean 0.000
_refine_ls_structure_factor_coef Fsqd
_refine_ls_weighting_details 'calc w=1/[\s^2^(Fo^2^)+(0.0532P)^2^+1.0030P] where P=(Fo^2^+2Fc^2^)/3'
_refine_ls_weighting_scheme calc
_refine_ls_wR_factor_gt 0.1003
_refine_ls_wR_factor_ref 0.1175
_reflns_number_gt 7483
_reflns_number_total 10431
_reflns_threshold_expression >2sigma(I)
_cod_data_source_file ja407950e_si_003.cif
_cod_data_source_block 12-Cp2ZrNSiOTfSiH
_cod_original_formula_sum 'C36 H26.50 B Br0.50 F18 N O3 S Si2 Zr'
_cod_database_code 4120921

loop_
_symmetry_equiv_pos_as_xyz
'x, y, z'
'-x, -y, -z'

loop_
_atom_site_type_symbol
_atom_site_label
_atom_site_fract_x
_atom_site_fract_y
_atom_site_fract_z
_atom_site_U_iso_or_equiv
_atom_site_adp_type
_atom_site_calc_flag
_atom_site_refinement_flags
_atom_site_occupancy
Zr Zr1 1.06051(2) 0.05439(2) 0.283626(18) 0.02511(8) Uani d . 1
Br Br1 0.91479(12) 0.63572(9) 0.13373(9) 0.0907(3) Uani d P 0.5
S S1 0.85093(7) -0.07604(6) 0.05242(5) 0.03025(16) Uani d . 1
Si Si1 0.85373(7) 0.16395(7) 0.12709(6) 0.02808(18) Uani d . 1
Si Si2 1.07883(8) 0.28854(7) 0.30310(6) 0.0352(2) Uani d . 1
H H1G 1.157(3) 0.230(3) 0.365(2) 0.042 Uiso d . 1
B B1 0.5591(3) 0.3289(3) 0.6985(3) 0.0369(8) Uani d . 1
H H1J 0.646(3) 0.375(3) 0.760(2) 0.044 Uiso d . 1
C C1 0.7068(3) 0.1489(3) 0.1476(3) 0.0470(9) Uani d . 1
H H1A 0.6961 0.0874 0.1741 0.071 Uiso calc R 1
H H1B 0.6374 0.1329 0.0884 0.071 Uiso calc R 1
H H1C 0.7083 0.2184 0.1913 0.071 Uiso calc R 1
C C2 1.1820(4) 0.3776(3) 0.2666(3) 0.0570(10) Uani d . 1
H H2A 1.2099 0.3306 0.2223 0.086 Uiso calc R 1
H H2B 1.2545 0.4242 0.3214 0.086 Uiso calc R 1
H H2C 1.1367 0.4256 0.2366 0.086 Uiso calc R 1
C C3 0.8754(3) 0.2613(3) 0.0612(2) 0.0427(8) Uani d . 1
H H3A 0.8843 0.3374 0.0988 0.064 Uiso calc R 1
H H3B 0.8029 0.2408 0.0031 0.064 Uiso calc R 1
H H3C 0.9504 0.2577 0.0464 0.064 Uiso calc R 1
C C4 0.6928(3) -0.1638(3) 0.0131(3) 0.0494(9) Uani d . 1
C C5 0.8976(4) -0.0511(4) 0.3279(3) 0.0663(14) Uani d . 1
H H5 0.8206 -0.1091 0.2831 0.08 Uiso calc R 1
C C6 0.9045(4) 0.0611(4) 0.3645(3) 0.0597(11) Uani d . 1
H H6 0.8337 0.0975 0.3509 0.072 Uiso calc R 1
C C7 1.0224(3) 0.1100(3) 0.4335(2) 0.0474(9) Uani d . 1
H H7 1.0498 0.1874 0.4779 0.057 Uiso calc R 1
C C8 1.0887(3) 0.0296(3) 0.4389(2) 0.0410(8) Uani d . 1
H H8 1.1705 0.039 0.4888 0.049 Uiso calc R 1
C C9 1.0123(4) -0.0724(3) 0.3733(2) 0.0525(10) Uani d . 1
H H9 1.0299 -0.1475 0.3686 0.063 Uiso calc R 1
C C10 1.1748(3) -0.0079(3) 0.1774(2) 0.0408(8) Uani d . 1
H H10 1.1402 -0.0288 0.1077 0.049 Uiso calc R 1
C C11 1.2462(3) 0.0963(3) 0.2374(3) 0.0427(8) Uani d . 1
H H11 1.2721 0.163 0.2183 0.051 Uiso calc R 1
C C12 1.2909(3) 0.0872(3) 0.3283(2) 0.0406(8) Uani d . 1
H H12 1.3545 0.1462 0.3843 0.049 Uiso calc R 1
C C13 1.2510(3) -0.0239(3) 0.3227(2) 0.0398(8) Uani d . 1
H H13 1.279 -0.0573 0.3744 0.048 Uiso calc R 1
C C14 1.1756(3) -0.0830(3) 0.2303(2) 0.0417(8) Uani d . 1
H H14 1.142 -0.1659 0.2044 0.05 Uiso calc R 1
C C15 0.2723(3) 0.4971(3) 0.7576(3) 0.0554(10) Uani d . 1
C C16 0.2353(3) 0.3954(3) 0.6906(3) 0.0535(10) Uani d . 1
C C17 0.3252(3) 0.3457(3) 0.6726(2) 0.0448(8) Uani d . 1
C C18 0.4520(3) 0.3912(3) 0.7154(2) 0.0370(7) Uani d . 1
C C20 0.5248(3) 0.2005(3) 0.7021(2) 0.0357(7) Uani d . 1
C C21 0.5573(3) 0.1773(3) 0.7863(2) 0.0399(7) Uani d . 1
C C22 0.5340(3) 0.0717(3) 0.7952(2) 0.0438(8) Uani d . 1
C C23 0.4726(3) -0.0180(3) 0.7167(3) 0.0455(9) Uani d . 1
C C24 0.6687(3) 0.3506(3) 0.4542(3) 0.0475(9) Uani d . 1
C C25 0.5541(3) 0.3644(3) 0.4521(2) 0.0449(8) Uani d . 1
C C26 0.5178(3) 0.3564(3) 0.5257(2) 0.0418(8) Uani d . 1
C C27 0.5904(3) 0.3342(2) 0.6046(2) 0.0374(7) Uani d . 1
C C28 0.7030(3) 0.3185(3) 0.6006(2) 0.0389(7) Uani d . 1
C C29 0.7439(3) 0.3266(3) 0.5295(3) 0.0452(8) Uani d . 1
C C30 0.4352(3) 0.0000(3) 0.6306(3) 0.0432(8) Uani d . 1
C C31 0.4629(3) 0.1067(3) 0.6259(2) 0.0365(7) Uani d . 1
C C32 0.3968(3) 0.5469(3) 0.8027(3) 0.0537(10) Uani d . 1
C C33 0.4825(3) 0.4947(3) 0.7811(2) 0.0429(8) Uani d . 1
C C51 1.0206(4) 0.3743(3) 0.3844(3) 0.0612(11) Uani d . 1
H H51A 0.9881 0.4307 0.3582 0.092 Uiso calc R 1
H H51B 1.0888 0.4114 0.4446 0.092 Uiso calc R 1
H H51C 0.9539 0.3262 0.3934 0.092 Uiso calc R 1
C C52 0.8791(7) 0.5044(7) -0.0300(6) 0.134(4) Uani d . 1
H H52 0.7945 0.5078 -0.0499 0.161 Uiso calc R 1
C C53 0.9585(6) 0.5648(5) 0.0617(4) 0.109(2) Uani d . 1
C C54 1.0812(8) 0.5578(6) 0.0902(5) 0.135(4) Uani d . 1
H H54 1.1368 0.597 0.1522 0.162 Uiso calc R 1
F F1 0.4323(2) 0.6466(2) 0.8689(2) 0.0955(10) Uani d . 1
F F2 0.6978(2) -0.26462(18) 0.01542(19) 0.0754(7) Uani d . 1
F F3 0.6323(2) -0.1649(2) -0.07195(19) 0.0934(10) Uani d . 1
F F4 0.6365(2) -0.1251(2) 0.0680(2) 0.0886(9) Uani d . 1
F F5 0.1871(2) 0.5493(2) 0.7760(2) 0.0842(9) Uani d . 1
F F6 0.4504(2) -0.12269(18) 0.72212(18) 0.0658(7) Uani d . 1
F F7 0.7059(2) 0.3570(2) 0.38283(17) 0.0680(6) Uani d . 1
F F8 0.8548(2) 0.3080(2) 0.53081(17) 0.0669(6) Uani d . 1
F F9 0.78194(18) 0.29172(17) 0.67126(14) 0.0521(5) Uani d . 1
F F10 0.6173(2) 0.26168(18) 0.86714(13) 0.0579(6) Uani d . 1
F F11 0.5724(2) 0.0549(2) 0.87923(16) 0.0627(6) Uani d . 1
F F12 0.3729(2) -0.08682(16) 0.55237(16) 0.0617(6) Uani d . 1
F F13 0.42396(18) 0.11617(15) 0.53831(13) 0.0473(5) Uani d . 1
F F14 0.60287(19) 0.55054(16) 0.82831(17) 0.0647(7) Uani d . 1
F F15 0.1132(2) 0.3458(2) 0.6439(2) 0.0823(9) Uani d . 1
F F16 0.28120(18) 0.24440(17) 0.60546(17) 0.0677(7) Uani d . 1
F F17 0.40225(19) 0.37128(19) 0.51701(15) 0.0585(6) Uani d . 1
F F18 0.4776(2) 0.3839(2) 0.37761(15) 0.0652(6) Uani d . 1
N N1 0.9787(2) 0.17179(19) 0.21950(16) 0.0276(5) Uani d . 1
O O1 0.82933(18) 0.03354(16) 0.04236(13) 0.0312(4) Uani d . 1
O O10 0.90602(19) -0.06834(16) 0.14966(14) 0.0328(5) Uani d . 1
O O11 0.9050(2) -0.12528(19) -0.01019(15) 0.0448(6) Uani d . 1

loop_
_atom_site_aniso_label
_atom_site_aniso_U_11
_atom_site_aniso_U_22
_atom_site_aniso_U_33
_atom_site_aniso_U_12
_atom_site_aniso_U_13
_atom_site_aniso_U_23
Zr1 0.02483(14) 0.02933(15) 0.02000(13) 0.00429(11) 0.00756(10) 0.00783(10)
Br1 0.0974(9) 0.0674(7) 0.0979(8) 0.0101(6) 0.0275(7) 0.0260(6)
S1 0.0286(4) 0.0290(4) 0.0255(4) 0.0041(3) 0.0062(3) 0.0013(3)
Si1 0.0254(4) 0.0291(4) 0.0283(4) 0.0080(3) 0.0080(3) 0.0076(3)
Si2 0.0328(5) 0.0267(4) 0.0350(5) 0.0042(3) 0.0048(4) 0.0020(3)
B1 0.0299(18) 0.0313(18) 0.0331(19) 0.0058(14) -0.0029(15) 0.0009(15)
C1 0.0285(17) 0.055(2) 0.058(2) 0.0161(15) 0.0175(16) 0.0114(18)
C2 0.047(2) 0.038(2) 0.077(3) -0.0030(16) 0.015(2) 0.0195(19)
C3 0.047(2) 0.0377(18) 0.0445(19) 0.0132(15) 0.0124(16) 0.0186(15)
C4 0.0359(19) 0.0357(19) 0.057(2) -0.0016(15) 0.0033(17) 0.0047(17)
C5 0.049(2) 0.100(4) 0.0312(19) -0.029(2) 0.0108(17) 0.022(2)
C6 0.040(2) 0.112(4) 0.046(2) 0.022(2) 0.0280(18) 0.039(2)
C7 0.055(2) 0.065(2) 0.0312(17) 0.0161(19) 0.0252(17) 0.0182(17)
C8 0.0436(19) 0.060(2) 0.0222(15) 0.0089(16) 0.0121(14) 0.0195(15)
C9 0.074(3) 0.050(2) 0.0389(19) 0.0013(19) 0.0298(19) 0.0210(17)
C10 0.0320(17) 0.067(2) 0.0308(16) 0.0212(16) 0.0163(14) 0.0154(16)
C11 0.0338(17) 0.053(2) 0.062(2) 0.0182(15) 0.0294(17) 0.0331(18)
C12 0.0251(15) 0.051(2) 0.0410(18) 0.0103(14) 0.0086(14) 0.0091(15)
C13 0.0399(18) 0.053(2) 0.0373(17) 0.0235(16) 0.0161(15) 0.0236(16)
C14 0.0452(19) 0.0365(18) 0.049(2) 0.0159(15) 0.0248(16) 0.0089(15)
C15 0.044(2) 0.040(2) 0.071(3) 0.0186(17) 0.0125(19) 0.0032(18)
C16 0.0291(17) 0.042(2) 0.068(3) 0.0045(15) 0.0017(17) 0.0025(18)
C17 0.0371(18) 0.0296(17) 0.047(2) 0.0060(14) 0.0007(15) -0.0033(14)
C18 0.0321(16) 0.0305(16) 0.0398(18) 0.0082(13) 0.0044(14) 0.0064(13)
C20 0.0291(15) 0.0342(17) 0.0371(17) 0.0108(13) 0.0053(13) 0.0059(13)
C21 0.0314(16) 0.047(2) 0.0354(17) 0.0137(14) 0.0068(14) 0.0064(15)
C22 0.0369(18) 0.063(2) 0.045(2) 0.0235(17) 0.0205(16) 0.0273(18)
C23 0.046(2) 0.0398(19) 0.070(3) 0.0188(16) 0.0370(19) 0.0246(18)
C24 0.051(2) 0.0361(19) 0.048(2) 0.0048(16) 0.0128(17) 0.0108(16)
C25 0.048(2) 0.0337(18) 0.0404(19) 0.0079(15) 0.0019(16) 0.0100(15)
C26 0.0348(17) 0.0318(17) 0.047(2) 0.0080(14) 0.0045(15) 0.0052(15)
C27 0.0330(16) 0.0223(15) 0.0423(18) 0.0012(12) 0.0010(14) 0.0043(13)
C28 0.0335(17) 0.0287(16) 0.0424(18) 0.0081(13) 0.0008(14) 0.0062(14)
C29 0.0356(18) 0.0382(19) 0.054(2) 0.0053(14) 0.0121(16) 0.0079(16)
C30 0.0385(18) 0.0334(18) 0.054(2) 0.0072(14) 0.0197(16) 0.0037(15)
C31 0.0344(17) 0.0366(17) 0.0348(17) 0.0139(14) 0.0082(13) 0.0071(14)
C32 0.047(2) 0.0295(18) 0.062(2) 0.0112(15) 0.0054(18) -0.0087(16)
C33 0.0313(16) 0.0319(17) 0.050(2) 0.0054(13) 0.0015(15) 0.0033(15)
C51 0.068(3) 0.049(2) 0.055(2) 0.023(2) 0.016(2) -0.0023(18)
C52 0.080(5) 0.128(7) 0.134(7) -0.048(4) -0.051(5) 0.101(6)
C53 0.093(4) 0.094(4) 0.104(4) -0.029(3) -0.019(4) 0.072(4)
C54 0.109(6) 0.115(6) 0.102(5) -0.056(5) -0.062(5) 0.079(5)
F1 0.0611(16) 0.0484(14) 0.119(2) 0.0174(12) 0.0004(15) -0.0382(14)
F2 0.0617(15) 0.0359(12) 0.0991(19) -0.0074(11) 0.0077(14) 0.0097(12)
F3 0.0543(15) 0.097(2) 0.0783(19) -0.0223(14) -0.0258(13) 0.0300(16)
F4 0.0523(15) 0.0659(16) 0.138(3) -0.0080(12) 0.0561(17) 0.0004(16)
F5 0.0543(15) 0.0650(16) 0.111(2) 0.0305(12) 0.0188(14) -0.0093(15)
F6 0.0809(17) 0.0467(13) 0.0992(19) 0.0218(11) 0.0579(15) 0.0375(13)
F7 0.0734(16) 0.0752(16) 0.0618(15) 0.0124(13) 0.0296(13) 0.0297(13)
F8 0.0467(13) 0.0863(17) 0.0753(16) 0.0236(12) 0.0261(12) 0.0282(14)
F9 0.0421(11) 0.0589(13) 0.0531(12) 0.0223(10) 0.0070(10) 0.0205(10)
F10 0.0584(14) 0.0636(14) 0.0336(11) 0.0103(11) 0.0018(10) 0.0054(10)
F11 0.0595(14) 0.0896(17) 0.0583(14) 0.0279(12) 0.0266(11) 0.0440(13)
F12 0.0773(16) 0.0293(11) 0.0669(15) 0.0005(10) 0.0293(13) -0.0020(10)
F13 0.0532(12) 0.0361(10) 0.0349(10) 0.0034(9) 0.0028(9) 0.0020(8)
F14 0.0375(11) 0.0366(11) 0.0827(16) 0.0011(9) -0.0013(11) -0.0127(11)
F15 0.0307(11) 0.0605(15) 0.117(2) 0.0079(10) 0.0045(13) -0.0108(14)
F16 0.0347(11) 0.0429(12) 0.0809(16) 0.0057(9) -0.0053(11) -0.0233(11)
F17 0.0396(12) 0.0752(15) 0.0543(13) 0.0240(11) 0.0034(10) 0.0201(11)
F18 0.0661(15) 0.0718(16) 0.0497(13) 0.0203(12) 0.0015(11) 0.0283(12)
N1 0.0277(12) 0.0244(12) 0.0267(12) 0.0047(10) 0.0076(10) 0.0048(10)
O1 0.0332(11) 0.0317(11) 0.0233(10) 0.0084(9) 0.0057(8) 0.0045(8)
O10 0.0351(11) 0.0276(10) 0.0287(11) 0.0017(9) 0.0062(9) 0.0071(8)
O11 0.0525(15) 0.0461(14) 0.0341(12) 0.0170(11) 0.0180(11) 0.0029(10)

loop_
_atom_type_symbol
_atom_type_description
_atom_type_scat_dispersion_real
_atom_type_scat_dispersion_imag
_atom_type_scat_source
C C 0.0033 0.0016 'International Tables Vol C Tables 4.2.6.8 and 6.1.1.4'
H H 0.0000 0.0000 'International Tables Vol C Tables 4.2.6.8 and 6.1.1.4'
N N 0.0061 0.0033 'International Tables Vol C Tables 4.2.6.8 and 6.1.1.4'
O O 0.0106 0.0060 'International Tables Vol C Tables 4.2.6.8 and 6.1.1.4'
B B 0.0013 0.0007 'International Tables Vol C Tables 4.2.6.8 and 6.1.1.4'
F F 0.0171 0.0103 'International Tables Vol C Tables 4.2.6.8 and 6.1.1.4'
Si Si 0.0817 0.0704 'International Tables Vol C Tables 4.2.6.8 and 6.1.1.4'
S S 0.1246 0.1234 'International Tables Vol C Tables 4.2.6.8 and 6.1.1.4'
Zr Zr -2.9673 0.5597 'International Tables Vol C Tables 4.2.6.8 and 6.1.1.4'
Br Br -0.2901 2.4595 'International Tables Vol C Tables 4.2.6.8 and 6.1.1.4'

loop_
_geom_angle_atom_site_label_1
_geom_angle_atom_site_label_2
_geom_angle_atom_site_label_3
_geom_angle_site_symmetry_1
_geom_angle
N1 Zr1 O10 . 79.69(8)
N1 Zr1 C8 . 130.60(11)
O10 Zr1 C8 . 121.22(9)
N1 Zr1 C9 . 138.49(12)
O10 Zr1 C9 . 89.30(10)
C8 Zr1 C9 . 32.85(11)
N1 Zr1 C12 . 115.36(10)
O10 Zr1 C12 . 128.26(10)
C8 Zr1 C12 . 87.38(11)
C9 Zr1 C12 . 102.92(13)
N1 Zr1 C7 . 98.53(11)
O10 Zr1 C7 . 120.82(10)
C8 Zr1 C7 . 32.15(12)
C9 Zr1 C7 . 53.76(13)
C12 Zr1 C7 . 106.12(12)
N1 Zr1 C11 . 91.17(10)
O10 Zr1 C11 . 104.80(10)
C8 Zr1 C11 . 120.06(11)
C9 Zr1 C11 . 130.31(13)
C12 Zr1 C11 . 32.67(11)
C7 Zr1 C11 . 134.33(12)
N1 Zr1 C14 . 130.69(10)
O10 Zr1 C14 . 78.52(10)
C8 Zr1 C14 . 98.42(12)
C9 Zr1 C14 . 84.71(13)
C12 Zr1 C14 . 53.56(11)
C7 Zr1 C14 . 130.57(12)
C11 Zr1 C14 . 53.48(11)
N1 Zr1 C10 . 99.10(10)
O10 Zr1 C10 . 75.90(9)
C8 Zr1 C10 . 128.08(11)
C9 Zr1 C10 . 116.92(13)
C12 Zr1 C10 . 53.57(11)
C7 Zr1 C10 . 157.71(11)
C11 Zr1 C10 . 31.94(11)
C14 Zr1 C10 . 32.54(11)
N1 Zr1 C5 . 107.07(14)
O10 Zr1 C5 . 70.88(10)
C8 Zr1 C5 . 53.64(11)
C9 Zr1 C5 . 32.65(14)
C12 Zr1 C5 . 135.51(14)
C7 Zr1 C5 . 52.99(13)
C11 Zr1 C5 . 159.71(15)
C14 Zr1 C5 . 106.57(16)
C10 Zr1 C5 . 132.50(15)
N1 Zr1 C6 . 85.95(12)
O10 Zr1 C6 . 89.58(12)
C8 Zr1 C6 . 53.51(12)
C9 Zr1 C6 . 53.80(15)
C12 Zr1 C6 . 137.85(12)
C7 Zr1 C6 . 32.13(12)
C11 Zr1 C6 . 164.61(14)
C14 Zr1 C6 . 137.14(14)
C10 Zr1 C6 . 163.38(14)
C5 Zr1 C6 . 31.86(15)
N1 Zr1 C13 . 144.21(10)
O10 Zr1 C13 . 109.40(10)
C8 Zr1 C13 . 75.44(11)
C9 Zr1 C13 . 77.17(13)
C12 Zr1 C13 . 32.00(11)
C7 Zr1 C13 . 105.05(11)
C11 Zr1 C13 . 53.15(11)
C14 Zr1 C13 . 32.02(11)
C10 Zr1 C13 . 53.13(10)
C5 Zr1 C13 . 108.59(15)
C6 Zr1 C13 . 127.44(12)
N1 Zr1 H1G . 67.5(8)
O10 Zr1 H1G . 147.1(8)
C8 Zr1 H1G . 83.8(8)
C9 Zr1 H1G . 116.4(8)
C12 Zr1 H1G . 68.5(8)
C7 Zr1 H1G . 68.1(8)
C11 Zr1 H1G . 75.0(8)
C14 Zr1 H1G . 121.6(8)
C10 Zr1 H1G . 106.6(8)
C5 Zr1 H1G . 119.8(8)
C6 Zr1 H1G . 89.9(8)
C13 Zr1 H1G . 96.8(8)
O11 S1 O10 . 118.70(14)
O11 S1 O1 . 111.86(13)
O10 S1 O1 . 110.62(12)
O11 S1 C4 . 106.22(16)
O10 S1 C4 . 104.97(16)
O1 S1 C4 . 102.87(15)
N1 Si1 O1 . 105.61(11)
N1 Si1 C1 . 114.61(15)
O1 Si1 C1 . 102.52(14)
N1 Si1 C3 . 116.29(14)
O1 Si1 C3 . 100.77(13)
C1 Si1 C3 . 114.42(17)
N1 Si2 C2 . 116.61(16)
N1 Si2 C51 . 118.64(16)
C2 Si2 C51 . 110.8(2)
N1 Si2 Zr1 . 48.57(8)
C2 Si2 Zr1 . 125.68(14)
C51 Si2 Zr1 . 121.39(15)
N1 Si2 H1G . 97.3(12)
C2 Si2 H1G . 108.8(12)
C51 Si2 H1G . 102.1(12)
Zr1 Si2 H1G . 48.7(12)
C20 B1 C18 . 109.7(3)
C20 B1 C27 . 111.9(3)
C18 B1 C27 . 115.6(3)
C20 B1 H1J . 107.5(17)
C18 B1 H1J . 105.0(17)
C27 B1 H1J . 106.6(17)
Si1 C1 H1A . 109.5
Si1 C1 H1B . 109.5
H1A C1 H1B . 109.5
Si1 C1 H1C . 109.5
H1A C1 H1C . 109.5
H1B C1 H1C . 109.5
Si2 C2 H2A . 109.5
Si2 C2 H2B . 109.5
H2A C2 H2B . 109.5
Si2 C2 H2C . 109.5
H2A C2 H2C . 109.5
H2B C2 H2C . 109.5
Si1 C3 H3A . 109.5
Si1 C3 H3B . 109.5
H3A C3 H3B . 109.5
Si1 C3 H3C . 109.5
H3A C3 H3C . 109.5
H3B C3 H3C . 109.5
F4 C4 F2 . 108.2(3)
F4 C4 F3 . 110.1(3)
F2 C4 F3 . 110.3(3)
F4 C4 S1 . 110.3(2)
F2 C4 S1 . 109.4(3)
F3 C4 S1 . 108.5(3)
C6 C5 C9 . 108.7(3)
C6 C5 Zr1 . 74.4(2)
C9 C5 Zr1 . 72.47(19)
C6 C5 H5 . 125.4
C9 C5 H5 . 125.4
Zr1 C5 H5 . 125.4
C5 C6 C7 . 107.5(4)
C5 C6 Zr1 . 73.8(2)
C7 C6 Zr1 . 72.90(19)
C5 C6 H6 . 125.9
C7 C6 H6 . 125.9
Zr1 C6 H6 . 125.9
C8 C7 C6 . 108.8(4)
C8 C7 Zr1 . 72.76(18)
C6 C7 Zr1 . 75.0(2)
C8 C7 H7 . 125.3
C6 C7 H7 . 125.3
Zr1 C7 H7 . 125.3
C7 C8 C9 . 108.5(3)
C7 C8 Zr1 . 75.10(18)
C9 C8 Zr1 . 74.23(18)
C7 C8 H8 . 125.3
C9 C8 H8 . 125.3
Zr1 C8 H8 . 125.3
C8 C9 C5 . 106.5(4)
C8 C9 Zr1 . 72.92(18)
C5 C9 Zr1 . 74.9(2)
C8 C9 H9 . 126.3
C5 C9 H9 . 126.3
Zr1 C9 H9 . 126.3
C11 C10 C14 . 108.2(3)
C11 C10 Zr1 . 73.92(18)
C14 C10 Zr1 . 73.65(18)
C11 C10 H10 . 125.6
C14 C10 H10 . 125.6
Zr1 C10 H10 . 125.6
C10 C11 C12 . 107.9(3)
C10 C11 Zr1 . 74.15(18)
C12 C11 Zr1 . 72.92(18)
C10 C11 H11 . 125.7
C12 C11 H11 . 125.7
Zr1 C11 H11 . 125.7
C13 C12 C11 . 107.9(3)
C13 C12 Zr1 . 75.81(19)
C11 C12 Zr1 . 74.41(18)
C13 C12 H12 . 125.5
C11 C12 H12 . 125.5
Zr1 C12 H12 . 125.5
C12 C13 C14 . 108.4(3)
C12 C13 Zr1 . 72.20(18)
C14 C13 Zr1 . 72.99(18)
C12 C13 H13 . 125.6
C14 C13 H13 . 125.6
Zr1 C13 H13 . 125.6
C13 C14 C10 . 107.5(3)
C13 C14 Zr1 . 74.99(18)
C10 C14 Zr1 . 73.81(18)
C13 C14 H14 . 125.8
C10 C14 H14 . 125.8
Zr1 C14 H14 . 125.8
F5 C15 C32 . 120.5(3)
F5 C15 C16 . 120.3(3)
C32 C15 C16 . 119.1(3)
F15 C16 C15 . 120.2(3)
F15 C16 C17 . 121.2(3)
C15 C16 C17 . 118.6(3)
F16 C17 C16 . 115.2(3)
F16 C17 C18 . 119.6(3)
C16 C17 C18 . 125.2(3)
C17 C18 C33 . 112.9(3)
C17 C18 B1 . 125.2(3)
C33 C18 B1 . 121.7(3)
C31 C20 C21 . 113.3(3)
C31 C20 B1 . 125.8(3)
C21 C20 B1 . 120.9(3)
F10 C21 C22 . 115.8(3)
F10 C21 C20 . 119.7(3)
C22 C21 C20 . 124.5(3)
F11 C22 C23 . 119.5(3)
F11 C22 C21 . 121.3(3)
C23 C22 C21 . 119.3(3)
F6 C23 C22 . 121.2(3)
F6 C23 C30 . 119.8(3)
C22 C23 C30 . 119.0(3)
F7 C24 C25 . 120.9(3)
F7 C24 C29 . 120.4(3)
C25 C24 C29 . 118.7(4)
F18 C25 C24 . 119.5(3)
F18 C25 C26 . 120.7(3)
C24 C25 C26 . 119.7(3)
F17 C26 C25 . 115.3(3)
F17 C26 C27 . 120.3(3)
C25 C26 C27 . 124.4(3)
C28 C27 C26 . 112.6(3)
C28 C27 B1 . 119.0(3)
C26 C27 B1 . 128.4(3)
F9 C28 C29 . 115.5(3)
F9 C28 C27 . 119.3(3)
C29 C28 C27 . 125.3(3)
F8 C29 C28 . 121.1(3)
F8 C29 C24 . 119.5(3)
C28 C29 C24 . 119.3(3)
F12 C30 C31 . 120.7(3)
F12 C30 C23 . 120.2(3)
C31 C30 C23 . 119.2(3)
F13 C31 C30 . 115.0(3)
F13 C31 C20 . 120.2(3)
C30 C31 C20 . 124.7(3)
F1 C32 C15 . 118.6(3)
F1 C32 C33 . 121.4(3)
C15 C32 C33 . 120.0(3)
F14 C33 C32 . 115.9(3)
F14 C33 C18 . 120.0(3)
C32 C33 C18 . 124.1(3)
Si2 C51 H51A . 109.5
Si2 C51 H51B . 109.5
H51A C51 H51B . 109.5
Si2 C51 H51C . 109.5
H51A C51 H51C . 109.5
H51B C51 H51C . 109.5
C54 C52 C53 2_765 122.0(8)
C54 C52 H52 2_765 119.0
C53 C52 H52 . 119.0
C54 C53 C52 . 118.4(8)
C54 C53 Br1 . 118.3(6)
C52 C53 Br1 . 123.2(7)
C52 C54 C53 2_765 119.6(7)
C52 C54 H54 2_765 120.2
C53 C54 H54 . 120.2
Si1 N1 Si2 . 127.72(15)
Si1 N1 Zr1 . 136.41(13)
Si2 N1 Zr1 . 95.64(11)
S1 O1 Si1 . 131.71(13)
S1 O10 Zr1 . 138.03(12)

loop_
_geom_bond_atom_site_label_1
_geom_bond_atom_site_label_2
_geom_bond_site_symmetry_2
_geom_bond_distance
Zr1 N1 . 2.177(2)
Zr1 O10 . 2.313(2)
Zr1 C8 . 2.478(3)
Zr1 C9 . 2.495(3)
Zr1 C12 . 2.497(3)
Zr1 C7 . 2.507(3)
Zr1 C11 . 2.516(3)
Zr1 C14 . 2.517(3)
Zr1 C10 . 2.519(3)
Zr1 C5 . 2.526(3)
Zr1 C6 . 2.534(3)
Zr1 C13 . 2.542(3)
Zr1 H1G . 2.20(3)
Br1 C53 . 1.549(8)
S1 O11 . 1.413(2)
S1 O10 . 1.443(2)
S1 O1 . 1.492(2)
S1 C4 . 1.829(4)
Si1 N1 . 1.683(2)
Si1 O1 . 1.788(2)
Si1 C1 . 1.833(3)
Si1 C3 . 1.834(3)
Si2 N1 . 1.698(2)
Si2 C2 . 1.839(4)
Si2 C51 . 1.851(4)
Si2 H1G . 1.54(3)
B1 C20 . 1.639(5)
B1 C18 . 1.639(5)
B1 C27 . 1.651(5)
B1 H1J . 1.11(3)
C1 H1A . 0.98
C1 H1B . 0.98
C1 H1C . 0.98
C2 H2A . 0.98
C2 H2B . 0.98
C2 H2C . 0.98
C3 H3A . 0.98
C3 H3B . 0.98
C3 H3C . 0.98
C4 F4 . 1.297(4)
C4 F2 . 1.303(4)
C4 F3 . 1.306(4)
C5 C6 . 1.388(6)
C5 C9 . 1.412(6)
C5 H5 . 1.0
C6 C7 . 1.395(5)
C6 H6 . 1.0
C7 C8 . 1.381(5)
C7 H7 . 1.0
C8 C9 . 1.406(5)
C8 H8 . 1.0
C9 H9 . 1.0
C10 C11 . 1.385(5)
C10 C14 . 1.411(5)
C10 H10 . 1.0
C11 C12 . 1.410(5)
C11 H11 . 1.0
C12 C13 . 1.389(5)
C12 H12 . 1.0
C13 C14 . 1.395(5)
C13 H13 . 1.0
C14 H14 . 1.0
C15 F5 . 1.348(4)
C15 C32 . 1.368(5)
C15 C16 . 1.370(5)
C16 F15 . 1.347(4)
C16 C17 . 1.378(5)
C17 F16 . 1.363(4)
C17 C18 . 1.380(4)
C18 C33 . 1.386(4)
C20 C31 . 1.380(4)
C20 C21 . 1.384(4)
C21 F10 . 1.354(4)
C21 C22 . 1.378(5)
C22 F11 . 1.344(4)
C22 C23 . 1.370(5)
C23 F6 . 1.345(4)
C23 C30 . 1.380(5)
C24 F7 . 1.346(4)
C24 C25 . 1.368(5)
C24 C29 . 1.374(5)
C25 F18 . 1.343(4)
C25 C26 . 1.376(5)
C26 F17 . 1.362(4)
C26 C27 . 1.392(5)
C27 C28 . 1.379(5)
C28 F9 . 1.362(4)
C28 C29 . 1.370(5)
C29 F8 . 1.348(4)
C30 F12 . 1.350(4)
C30 C31 . 1.372(5)
C31 F13 . 1.358(4)
C32 F1 . 1.348(4)
C32 C33 . 1.369(5)
C33 F14 . 1.348(4)
C51 H51A . 0.98
C51 H51B . 0.98
C51 H51C . 0.98
C52 C54 2_765 1.336(12)
C52 C53 . 1.401(8)
C52 H52 . 0.95
C53 C54 . 1.386(10)
C54 C52 2_765 1.336(12)
C54 H54 . 0.95
